data_7243318
loop_
_publ_author_name
'Peloquin, Andrew J.'
'McMillen, Colin D.'
'Pennington, William T.'

_publ_section_title
;
 One dimensional halogen bond design: Br&#x22EF;N versus I&#x22EF;N with
 fluoroarenes
;
_journal_issue 35
_journal_name_full CrystEngComm
_journal_page_first 6098
_journal_page_last 6106
_journal_paper_doi 10.1039/D1CE00864A
_journal_volume 23
_journal_year 2021
_chemical_formula_moiety 'Br2 C12 F8, C12 H12 N2'
_chemical_formula_sum 'C24 H12 Br2 F8 N2'
_chemical_formula_weight 640.170
_space_group_crystal_system triclinic
_space_group_IT_number 2
_space_group_name_Hall '-P 1'
_space_group_name_H-M_alt 'P -1'
_symmetry_Int_Tables_number 2
_atom_sites_solution_primary dual
_audit_creation_date 2021-05-25
_audit_creation_method
;
Olex2 1.3
(compiled 2020.11.12 svn.r5f609507 for OlexSys, GUI svn.r6272)
;
_audit_update_record
;
2021-06-27 deposited with the CCDC.	2021-08-02 downloaded from the CCDC.
;
_cell_angle_alpha 81.781(2)
_cell_angle_beta 78.260(2)
_cell_angle_gamma 83.082(2)
_cell_formula_units_Z 2
_cell_length_a 7.7760(4)
_cell_length_b 10.0737(6)
_cell_length_c 14.8950(9)
_cell_measurement_reflns_used 9875
_cell_measurement_temperature 100.01
_cell_measurement_theta_max 38.06
_cell_measurement_theta_min 2.34
_cell_volume 1125.59(11)
_computing_cell_refinement 'Bruker SAINT'
_computing_data_collection 'Bruker APEX3'
_computing_data_reduction 'Bruker SAINT'
_computing_molecular_graphics 'Olex2 1.3 (Dolomanov et al., 2009)'
_computing_publication_material 'Olex2 1.3 (Dolomanov et al., 2009)'
_computing_structure_refinement 'SHELXL-2016/6 (Sheldrick, 2016)'
_computing_structure_solution 'SHELXT 2014/5 (Sheldrick, 2014)'
_diffrn_ambient_temperature 100.01
_diffrn_measured_fraction_theta_full 0.9983
_diffrn_measured_fraction_theta_max 0.9989
_diffrn_measurement_device_type 'Bruker D8 Venture Photon 100'
_diffrn_measurement_method '\f and \w scans'
_diffrn_radiation_type MoK\a
_diffrn_radiation_wavelength 0.71073
_diffrn_reflns_av_R_equivalents 0.0413
_diffrn_reflns_av_unetI/netI 0.0170
_diffrn_reflns_Laue_measured_fraction_full 0.9983
_diffrn_reflns_Laue_measured_fraction_max 0.9989
_diffrn_reflns_limit_h_max 10
_diffrn_reflns_limit_h_min -10
_diffrn_reflns_limit_k_max 13
_diffrn_reflns_limit_k_min -13
_diffrn_reflns_limit_l_max 20
_diffrn_reflns_limit_l_min -20
_diffrn_reflns_number 74967
_diffrn_reflns_point_group_measured_fraction_full 0.9983
_diffrn_reflns_point_group_measured_fraction_max 0.9989
_diffrn_reflns_theta_full 25.2417
_diffrn_reflns_theta_max 29.58
_diffrn_reflns_theta_min 2.05
_diffrn_source 'Incoatec I\mS'
_diffrn_source_current 1.0
_diffrn_source_power 0.05
_diffrn_source_voltage 50.0
_diffrn_standards_number 0
_exptl_absorpt_coefficient_mu 3.684
_exptl_absorpt_correction_T_max 0.7488
_exptl_absorpt_correction_T_min 0.4555
_exptl_absorpt_correction_type multi-scan
_exptl_absorpt_process_details
;
SADABS-2016/2 (Bruker,2016/2) was used for absorption correction.
wR2(int) was 0.1025 before and 0.0564 after correction.
The Ratio of minimum to maximum transmission is 0.6083.
The \l/2 correction factor is Not present.
;
_exptl_crystal_colour colourless
_exptl_crystal_colour_primary colourless
_exptl_crystal_density_diffrn 1.889
_exptl_crystal_density_meas ?
_exptl_crystal_density_method 'not measured'
_exptl_crystal_description block
_exptl_crystal_F_000 623.623
_exptl_crystal_size_max 0.568
_exptl_crystal_size_mid 0.347
_exptl_crystal_size_min 0.3
_exptl_transmission_factor_max 'not measured'
_exptl_transmission_factor_min 'not measured'
_refine_diff_density_max 0.4231
_refine_diff_density_min -0.3586
_refine_diff_density_rms 0.0718
_refine_ls_d_res_high 0.7200
_refine_ls_d_res_low 9.9258
_refine_ls_goodness_of_fit_ref 1.0529
_refine_ls_hydrogen_treatment constr
_refine_ls_matrix_type full
_refine_ls_number_constraints 20
_refine_ls_number_parameters 327
_refine_ls_number_reflns 6318
_refine_ls_number_restraints 0
_refine_ls_restrained_S_all 1.0529
_refine_ls_R_factor_all 0.0235
_refine_ls_R_factor_gt 0.0193
_refine_ls_shift/su_max 0.0008
_refine_ls_shift/su_mean 0.0000
_refine_ls_structure_factor_coef Fsqd
_refine_ls_weighting_details 'w=1/[\s^2^(Fo^2^)+(0.0204P)^2^+0.6235P] where P=(Fo^2^+2Fc^2^)/3'
_refine_ls_weighting_scheme calc
_refine_ls_wR_factor_gt 0.0468
_refine_ls_wR_factor_ref 0.0491
_reflns_Friedel_coverage 0.0
_reflns_limit_h_max 10
_reflns_limit_h_min -10
_reflns_limit_k_max 13
_reflns_limit_k_min -13
_reflns_limit_l_max 20
_reflns_limit_l_min 0
_reflns_number_gt 5743
_reflns_number_total 6318
_reflns_threshold_expression I>=2u(I)
_cod_data_source_file d1ce00864a2.cif
_cod_data_source_block Br2F8bph_44Me222bipy
_cod_depositor_comments
;
The following automatic conversions were performed:

data item '_exptl_crystal_density_meas' value 'not measured' was
changed to '?' -- the value is perceived as not measured.

Automatic conversion script
Id: cif_fix_values 7556 2019-12-06 15:28:31Z antanas 

 Adding full bibliography for 7243307--7243335.cif.
;
_cod_database_code 7243318
_olex2_refinement_description
;
;
_olex2_submission_special_instructions 'No special instructions were received'

loop_
_space_group_symop_id
_space_group_symop_operation_xyz
1 x,y,z
2 -x,-y,-z

loop_
_atom_site_label
_atom_site_type_symbol
_atom_site_fract_x
_atom_site_fract_y
_atom_site_fract_z
_atom_site_U_iso_or_equiv
_atom_site_adp_type
_atom_site_occupancy
_atom_site_refinement_flags_posn
Br1 Br 0.627267(17) 0.623785(14) 0.624786(9) 0.01979(4) Uani 1.000000 .
Br2 Br 1.183213(18) -0.036659(14) 0.101166(9) 0.02006(4) Uani 1.000000 .
F7 F 0.78636(11) 0.37726(8) 0.22064(6) 0.02038(16) Uani 1.000000 .
F6 F 1.08232(11) 0.09342(8) 0.43267(5) 0.02005(16) Uani 1.000000 .
F2 F 0.99451(11) 0.51173(8) 0.30977(6) 0.02027(16) Uani 1.000000 .
F3 F 0.70881(11) 0.15825(8) 0.50255(6) 0.02080(16) Uani 1.000000 .
F8 F 0.92995(11) 0.21973(9) 0.08937(5) 0.02213(17) Uani 1.000000 .
F4 F 0.57582(12) 0.32494(9) 0.62949(6) 0.02484(18) Uani 1.000000 .
F1 F 0.86533(12) 0.67794(8) 0.43663(6) 0.02318(17) Uani 1.000000 .
F5 F 1.21099(11) -0.07266(8) 0.30446(6) 0.02144(17) Uani 1.000000 .
N2 N 0.45902(15) 0.79730(12) 0.98122(8) 0.0180(2) Uani 1.000000 .
N1 N 0.50656(15) 0.84559(11) 0.73317(8) 0.0169(2) Uani 1.000000 .
C1 C 0.71689(17) 0.50538(14) 0.53626(9) 0.0173(2) Uani 1.000000 .
C4 C 0.85614(16) 0.32957(13) 0.40212(9) 0.0149(2) Uani 1.000000 .
C3 C 0.89035(17) 0.46393(13) 0.38811(9) 0.0160(2) Uani 1.000000 .
C2 C 0.82336(17) 0.55019(13) 0.45349(9) 0.0171(2) Uani 1.000000 .
C10 C 0.92862(16) 0.23891(13) 0.33091(9) 0.0148(2) Uani 1.000000 .
C11 C 0.89292(17) 0.26699(13) 0.24199(9) 0.0159(2) Uani 1.000000 .
C19 C 0.52748(16) 0.77742(13) 0.89309(9) 0.0148(2) Uani 1.000000 .
C14 C 0.45259(19) 0.93616(14) 0.66691(9) 0.0192(3) Uani 1.000000 .
C17 C 0.37028(17) 0.99911(13) 0.84211(9) 0.0167(2) Uani 1.000000 .
C13 C 0.46475(16) 0.87744(13) 0.82005(9) 0.0147(2) Uani 1.000000 .
C5 C 0.74988(17) 0.28589(13) 0.48555(9) 0.0163(2) Uani 1.000000 .
C9 C 1.03870(17) 0.12280(13) 0.34928(9) 0.0153(2) Uani 1.000000 .
C6 C 0.68086(17) 0.37190(14) 0.55122(9) 0.0177(2) Uani 1.000000 .
C12 C 0.96451(17) 0.18515(14) 0.17459(9) 0.0163(2) Uani 1.000000 .
C7 C 1.07366(17) 0.06941(13) 0.19384(9) 0.0159(2) Uani 1.000000 .
C16 C 0.31285(17) 1.09169(13) 0.77312(10) 0.0176(2) Uani 1.000000 .
C23 C 0.65389(17) 0.67126(13) 0.86983(9) 0.0161(2) Uani 1.000000 .
C15 C 0.35588(18) 1.05774(14) 0.68328(10) 0.0195(3) Uani 1.000000 .
C22 C 0.71482(17) 0.58109(13) 0.93917(9) 0.0175(2) Uani 1.000000 .
C18 C 0.2103(2) 1.22365(14) 0.79392(11) 0.0237(3) Uani 1.000000 .
C8 C 1.10741(17) 0.03860(13) 0.28262(9) 0.0163(2) Uani 1.000000 .
C21 C 0.64501(18) 0.60310(14) 1.02992(10) 0.0200(3) Uani 1.000000 .
C20 C 0.51924(19) 0.71061(15) 1.04703(9) 0.0207(3) Uani 1.000000 .
C24 C 0.8508(2) 0.46544(15) 0.91619(11) 0.0245(3) Uani 1.000000 .
H20 H 0.47275(19) 0.72361(15) 1.10959(9) 0.0249(3) Uiso 1.000000 R
H21 H 0.68311(18) 0.54506(14) 1.07967(10) 0.0240(3) Uiso 1.000000 R
H23 H 0.69849(17) 0.66037(13) 0.80676(9) 0.0194(3) Uiso 1.000000 R
H14 H 0.48262(19) 0.91553(14) 0.60503(9) 0.0230(3) Uiso 1.000000 R
H15 H 0.31923(18) 1.11739(14) 0.63382(10) 0.0234(3) Uiso 1.000000 R
H17 H 0.34520(17) 1.01871(13) 0.90422(9) 0.0201(3) Uiso 1.000000 R
H18a H 0.1774(14) 1.2242(5) 0.86097(11) 0.0355(4) Uiso 1.000000 GR
H18b H 0.2833(6) 1.29758(17) 0.7671(7) 0.0355(4) Uiso 1.000000 GR
H18c H 0.1035(8) 1.2352(6) 0.7672(7) 0.0355(4) Uiso 1.000000 GR
H24a H 0.8331(10) 0.4323(8) 0.8603(5) 0.0367(4) Uiso 1.000000 GR
H24b H 0.9690(2) 0.4959(3) 0.9056(8) 0.0367(4) Uiso 1.000000 GR
H24c H 0.8387(11) 0.3927(5) 0.9677(4) 0.0367(4) Uiso 1.000000 GR

loop_
_atom_site_aniso_label
_atom_site_aniso_U_11
_atom_site_aniso_U_22
_atom_site_aniso_U_33
_atom_site_aniso_U_12
_atom_site_aniso_U_13
_atom_site_aniso_U_23
Br1 0.01875(6) 0.02237(7) 0.01885(7) 0.00551(5) -0.00541(5) -0.00811(5)
Br2 0.02185(7) 0.02183(7) 0.01659(6) -0.00242(5) -0.00032(5) -0.00712(5)
F7 0.0213(4) 0.0201(4) 0.0182(4) 0.0048(3) -0.0065(3) 0.0012(3)
F6 0.0248(4) 0.0216(4) 0.0130(4) 0.0039(3) -0.0068(3) -0.0003(3)
F2 0.0215(4) 0.0191(4) 0.0168(4) -0.0013(3) 0.0010(3) 0.0018(3)
F3 0.0268(4) 0.0166(4) 0.0181(4) -0.0051(3) -0.0010(3) -0.0012(3)
F8 0.0268(4) 0.0278(4) 0.0121(4) -0.0013(3) -0.0065(3) -0.0001(3)
F4 0.0266(4) 0.0269(4) 0.0178(4) -0.0043(3) 0.0046(3) -0.0028(3)
F1 0.0297(4) 0.0146(4) 0.0250(4) -0.0002(3) -0.0055(3) -0.0024(3)
F5 0.0240(4) 0.0173(4) 0.0218(4) 0.0063(3) -0.0064(3) -0.0026(3)
N2 0.0186(5) 0.0195(6) 0.0156(5) -0.0009(4) -0.0027(4) -0.0032(4)
N1 0.0184(5) 0.0167(5) 0.0159(5) -0.0002(4) -0.0048(4) -0.0024(4)
C1 0.0153(6) 0.0207(6) 0.0164(6) 0.0044(5) -0.0051(5) -0.0061(5)
C4 0.0147(5) 0.0165(6) 0.0133(5) 0.0024(4) -0.0042(4) -0.0024(4)
C3 0.0144(5) 0.0180(6) 0.0141(6) 0.0007(4) -0.0026(4) 0.0010(5)
C2 0.0174(6) 0.0148(6) 0.0193(6) 0.0015(5) -0.0061(5) -0.0019(5)
C10 0.0146(5) 0.0161(6) 0.0131(5) -0.0009(4) -0.0015(4) -0.0012(4)
C11 0.0141(5) 0.0169(6) 0.0154(6) 0.0005(4) -0.0031(4) 0.0005(5)
C19 0.0147(5) 0.0151(6) 0.0153(6) -0.0023(4) -0.0038(4) -0.0018(4)
C14 0.0235(6) 0.0187(6) 0.0162(6) -0.0011(5) -0.0064(5) -0.0017(5)
C17 0.0165(6) 0.0164(6) 0.0171(6) -0.0010(5) -0.0026(5) -0.0028(5)
C13 0.0131(5) 0.0157(6) 0.0157(6) -0.0017(4) -0.0036(4) -0.0015(4)
C5 0.0164(6) 0.0159(6) 0.0165(6) -0.0013(4) -0.0037(5) -0.0011(5)
C9 0.0165(6) 0.0171(6) 0.0119(5) -0.0010(4) -0.0036(4) 0.0003(4)
C6 0.0154(6) 0.0231(7) 0.0134(6) 0.0001(5) -0.0015(4) -0.0017(5)
C12 0.0163(6) 0.0213(6) 0.0114(5) -0.0034(5) -0.0035(4) 0.0003(5)
C7 0.0153(5) 0.0182(6) 0.0142(6) -0.0029(5) -0.0002(4) -0.0042(5)
C16 0.0155(6) 0.0158(6) 0.0217(6) -0.0008(5) -0.0041(5) -0.0025(5)
C23 0.0168(6) 0.0160(6) 0.0150(6) -0.0020(5) -0.0023(4) -0.0007(5)
C15 0.0212(6) 0.0179(6) 0.0194(6) -0.0007(5) -0.0070(5) 0.0016(5)
C22 0.0162(6) 0.0163(6) 0.0192(6) -0.0022(5) -0.0035(5) 0.0011(5)
C18 0.0254(7) 0.0171(6) 0.0269(7) 0.0036(5) -0.0050(6) -0.0019(5)
C8 0.0154(5) 0.0152(6) 0.0173(6) 0.0009(4) -0.0028(5) -0.0013(5)
C21 0.0209(6) 0.0209(7) 0.0177(6) -0.0021(5) -0.0059(5) 0.0026(5)
C20 0.0225(6) 0.0253(7) 0.0140(6) -0.0016(5) -0.0034(5) -0.0015(5)
C24 0.0238(7) 0.0209(7) 0.0245(7) 0.0045(5) -0.0024(5) 0.0027(5)

loop_
_atom_type_symbol
_atom_type_scat_dispersion_real
_atom_type_scat_dispersion_imag
_atom_type_scat_Cromer_Mann_a1
_atom_type_scat_Cromer_Mann_a2
_atom_type_scat_Cromer_Mann_a3
_atom_type_scat_Cromer_Mann_a4
_atom_type_scat_Cromer_Mann_b1
_atom_type_scat_Cromer_Mann_b2
_atom_type_scat_Cromer_Mann_b3
_atom_type_scat_Cromer_Mann_b4
_atom_type_scat_Cromer_Mann_c
_atom_type_scat_source
_atom_type_scat_dispersion_source
H 0.00000 0.00000 0.49300 0.32291 0.14019 0.04081 10.51090 26.12570 3.14236 57.79970 0.0030380000826 'International Tables Volume C Table 6.1.1.4 (pp. 500-502)' 'Henke, Gullikson and Davis, At. Data and Nucl. Data Tables, 1993, 54, 2'
C 0.00347 0.00161 2.31000 1.02000 1.58860 0.86500 20.84390 10.20750 0.56870 51.65120 0.215599998832 'International Tables Volume C Table 6.1.1.4 (pp. 500-502)' 'Henke, Gullikson and Davis, At. Data and Nucl. Data Tables, 1993, 54, 2'
F 0.01794 0.01033 3.53920 2.64120 1.51700 1.02430 10.28250 4.29440 0.26150 26.14760 0.277599990368 'International Tables Volume C Table 6.1.1.4 (pp. 500-502)' 'Henke, Gullikson and Davis, At. Data and Nucl. Data Tables, 1993, 54, 2'
Br -0.28346 2.55990 17.17890 5.23580 5.63770 3.98510 2.17230 16.57960 0.26090 41.43280 2.95569992065 'International Tables Volume C Table 6.1.1.4 (pp. 500-502)' 'Henke, Gullikson and Davis, At. Data and Nucl. Data Tables, 1993, 54, 2'
N 0.00653 0.00323 12.21260 3.13220 2.01250 1.16630 0.00570 9.89330 28.99750 0.58260 -11.5290002823 'International Tables Volume C Table 6.1.1.4 (pp. 500-502)' 'Henke, Gullikson and Davis, At. Data and Nucl. Data Tables, 1993, 54, 2'

loop_
_geom_angle_atom_site_label_1
_geom_angle_atom_site_label_2
_geom_angle_atom_site_label_3
_geom_angle
_geom_angle_site_symmetry_1
_geom_angle_site_symmetry_3
_geom_angle_publ_flag
C20 N2 C19 116.87(12) . . ?
C13 N1 C14 117.11(12) . . ?
C2 C1 Br1 120.24(10) . . ?
C6 C1 Br1 121.68(10) . . ?
C6 C1 C2 118.08(12) . . ?
C10 C4 C3 121.12(12) . . ?
C5 C4 C3 116.68(12) . . ?
C5 C4 C10 122.20(12) . . ?
C4 C3 F2 119.61(12) . . ?
C2 C3 F2 118.38(12) . . ?
C2 C3 C4 121.99(12) . . ?
C1 C2 F1 120.31(12) . . ?
C3 C2 F1 118.97(12) . . ?
C3 C2 C1 120.71(12) . . ?
C11 C10 C4 121.60(12) . . ?
C9 C10 C4 121.49(11) . . ?
C9 C10 C11 116.90(12) . . ?
C10 C11 F7 119.41(12) . . ?
C12 C11 F7 118.74(11) . . ?
C12 C11 C10 121.85(12) . . ?
C13 C19 N2 116.58(11) . . ?
C23 C19 N2 122.58(12) . . ?
C23 C19 C13 120.83(11) . . ?
C15 C14 N1 123.95(13) . . ?
H14 C14 N1 118.03(8) . . ?
H14 C14 C15 118.03(8) . . ?
C16 C17 C13 120.03(12) . . ?
H17 C17 C13 119.99(8) . . ?
H17 C17 C16 119.99(8) . . ?
C19 C13 N1 116.84(11) . . ?
C17 C13 N1 122.47(12) . . ?
C17 C13 C19 120.67(11) . . ?
C4 C5 F3 119.66(12) . . ?
C6 C5 F3 118.55(12) . . ?
C6 C5 C4 121.76(12) . . ?
C10 C9 F6 119.41(11) . . ?
C8 C9 F6 119.06(11) . . ?
C8 C9 C10 121.51(12) . . ?
C1 C6 F4 120.08(12) . . ?
C5 C6 F4 119.13(12) . . ?
C5 C6 C1 120.78(12) . . ?
C11 C12 F8 119.14(12) . . ?
C7 C12 F8 120.15(12) . . ?
C7 C12 C11 120.70(12) . . ?
C12 C7 Br2 121.12(10) . . ?
C8 C7 Br2 120.67(10) . . ?
C8 C7 C12 118.10(12) . . ?
C15 C16 C17 117.19(12) . . ?
C18 C16 C17 121.74(13) . . ?
C18 C16 C15 121.06(12) . . ?
C22 C23 C19 119.97(12) . . ?
H23 C23 C19 120.02(7) . . ?
H23 C23 C22 120.02(8) . . ?
C16 C15 C14 119.24(12) . . ?
H15 C15 C14 120.38(8) . . ?
H15 C15 C16 120.38(8) . . ?
C21 C22 C23 117.13(12) . . ?
C24 C22 C23 121.16(12) . . ?
C24 C22 C21 121.71(12) . . ?
H18a C18 C16 109.5 . . ?
H18b C18 C16 109.5 . . ?
H18b C18 H18a 109.5 . . ?
H18c C18 C16 109.5 . . ?
H18c C18 H18a 109.5 . . ?
H18c C18 H18b 109.5 . . ?
C9 C8 F5 118.96(11) . . ?
C7 C8 F5 120.13(12) . . ?
C7 C8 C9 120.89(12) . . ?
C20 C21 C22 119.23(12) . . ?
H21 C21 C22 120.38(8) . . ?
H21 C21 C20 120.38(8) . . ?
C21 C20 N2 124.22(13) . . ?
H20 C20 N2 117.89(8) . . ?
H20 C20 C21 117.89(8) . . ?
H24a C24 C22 109.5 . . ?
H24b C24 C22 109.5 . . ?
H24b C24 H24a 109.5 . . ?
H24c C24 C22 109.5 . . ?
H24c C24 H24a 109.5 . . ?
H24c C24 H24b 109.5 . . ?

loop_
_geom_bond_atom_site_label_1
_geom_bond_atom_site_label_2
_geom_bond_distance
_geom_bond_site_symmetry_2
_geom_bond_publ_flag
Br1 C1 1.8769(13) . ?
Br2 C7 1.8699(13) . ?
F7 C11 1.3439(14) . ?
F6 C9 1.3370(14) . ?
F2 C3 1.3410(15) . ?
F3 C5 1.3388(15) . ?
F8 C12 1.3395(14) . ?
F4 C6 1.3409(15) . ?
F1 C2 1.3420(15) . ?
F5 C8 1.3401(15) . ?
N2 C19 1.3461(17) . ?
N2 C20 1.3366(18) . ?
N1 C14 1.3422(17) . ?
N1 C13 1.3437(17) . ?
C1 C2 1.3873(19) . ?
C1 C6 1.384(2) . ?
C4 C3 1.3892(18) . ?
C4 C10 1.4787(18) . ?
C4 C5 1.3907(18) . ?
C3 C2 1.3788(18) . ?
C10 C11 1.3910(17) . ?
C10 C9 1.3922(17) . ?
C11 C12 1.3770(18) . ?
C19 C13 1.4902(17) . ?
C19 C23 1.3943(18) . ?
C14 C15 1.3834(19) . ?
C14 H14 0.9500 . ?
C17 C13 1.3964(18) . ?
C17 C16 1.3919(18) . ?
C17 H17 0.9500 . ?
C5 C6 1.3828(18) . ?
C9 C8 1.3807(18) . ?
C12 C7 1.3881(19) . ?
C7 C8 1.3851(18) . ?
C16 C15 1.3932(19) . ?
C16 C18 1.5035(19) . ?
C23 C22 1.3941(18) . ?
C23 H23 0.9500 . ?
C15 H15 0.9500 . ?
C22 C21 1.3889(19) . ?
C22 C24 1.5040(19) . ?
C18 H18a 0.9800 . ?
C18 H18b 0.9800 . ?
C18 H18c 0.9800 . ?
C21 C20 1.384(2) . ?
C21 H21 0.9500 . ?
C20 H20 0.9500 . ?
C24 H24a 0.9800 . ?
C24 H24b 0.9800 . ?
C24 H24c 0.9800 . ?
